data_7248123
loop_
_publ_author_name
'Camargo-Ayala, Lorena'
'Bedoya, Mauricio'
'Prent-Pe\~naloza, Luis'
'Polo-Cuadrado, Efra\'in'
'Osorio, Edison'
'Brito, Iv\'an'
'Delgado, Gerzon E.'
'Gonz\'alez, Wendy'
'Gutierrez, Margarita'

_publ_section_title
;
 Crystal structure, quantum chemical insights, and molecular docking
 studies of Naryl-2-(N-disubstituted) acetamide compounds: potential
 inhibitors for neurodegenerative enzymes
;
_journal_issue 8
_journal_name_full 'RSC Advances'
_journal_page_first 5222
_journal_page_last 5233
_journal_paper_doi 10.1039/D3RA08649F
_journal_volume 14
_journal_year 2024
_chemical_formula_moiety 'C15 H22 N2 O3'
_chemical_formula_sum 'C15 H22 N2 O3'
_chemical_formula_weight 278.34
_space_group_crystal_system monoclinic
_space_group_IT_number 14
_space_group_name_Hall '-P 2ybc'
_space_group_name_H-M_alt 'P 1 21/c 1'
_atom_sites_solution_hydrogens mixed
_audit_creation_date 2023-01-26
_audit_creation_method
;
Olex2 1.5
(compiled 2022.04.07 svn.rca3783a0 for OlexSys, GUI svn.r6498)
;
_audit_update_record
;
2024-01-26 deposited with the CCDC.	2024-02-01 downloaded from the CCDC.
;
_cell_angle_alpha 90
_cell_angle_beta 93.527(4)
_cell_angle_gamma 90
_cell_formula_units_Z 8
_cell_length_a 7.1033(4)
_cell_length_b 23.7608(14)
_cell_length_c 18.3655(11)
_cell_measurement_reflns_used 9885
_cell_measurement_temperature 298.15
_cell_measurement_theta_max 70.21
_cell_measurement_theta_min 3.04
_cell_volume 3093.9(3)
_computing_cell_refinement 'SAINT V8.40B (?, 2016)'
_computing_data_reduction 'SAINT V8.40B (?, 2016)'
_computing_molecular_graphics 'Olex2 1.5 (Dolomanov et al., 2009)'
_computing_publication_material 'Olex2 1.5 (Dolomanov et al., 2009)'
_computing_structure_refinement 'SHELXL 2018/3 (Sheldrick, 2015)'
_computing_structure_solution 'SHELXT 2018/2 (Sheldrick, 2018)'
_diffrn_ambient_temperature 298.15
_diffrn_measured_fraction_theta_full 0.999
_diffrn_measured_fraction_theta_max 0.988
_diffrn_measurement_device_type 'Bruker APEX-II CCD'
_diffrn_measurement_method '\f and \w scans'
_diffrn_radiation_type CuK\a
_diffrn_radiation_wavelength 1.54178
_diffrn_reflns_av_R_equivalents 0.1022
_diffrn_reflns_av_unetI/netI 0.0842
_diffrn_reflns_Laue_measured_fraction_full 0.999
_diffrn_reflns_Laue_measured_fraction_max 0.988
_diffrn_reflns_limit_h_max 8
_diffrn_reflns_limit_h_min -8
_diffrn_reflns_limit_k_max 29
_diffrn_reflns_limit_k_min -29
_diffrn_reflns_limit_l_max 22
_diffrn_reflns_limit_l_min -22
_diffrn_reflns_number 55156
_diffrn_reflns_point_group_measured_fraction_full 0.999
_diffrn_reflns_point_group_measured_fraction_max 0.988
_diffrn_reflns_theta_full 67.679
_diffrn_reflns_theta_max 75.068
_diffrn_reflns_theta_min 4.435
_diffrn_source_current 0.9
_diffrn_source_power 0.045
_diffrn_source_voltage 50.0
_diffrn_standards_number 0
_exptl_absorpt_coefficient_mu 0.678
_exptl_absorpt_correction_T_max 0.0867
_exptl_absorpt_correction_T_min 0.0077
_exptl_absorpt_correction_type none
_exptl_absorpt_process_details
;
SADABS-2016/2 (Bruker,2016/2) was used for absorption correction.
wR2(int) was 0.1548 before and 0.0940 after correction.
The Ratio of minimum to maximum transmission is 0.0888.
The \l/2 correction factor is Not present.
;
_exptl_crystal_density_diffrn 1.195
_exptl_crystal_F_000 1200
_refine_diff_density_max 0.155
_refine_diff_density_min -0.155
_refine_diff_density_rms 0.048
_refine_ls_extinction_method none
_refine_ls_goodness_of_fit_ref 1.030
_refine_ls_hydrogen_treatment mixed
_refine_ls_matrix_type full
_refine_ls_number_parameters 380
_refine_ls_number_reflns 6289
_refine_ls_number_restraints 0
_refine_ls_restrained_S_all 1.030
_refine_ls_R_factor_all 0.1045
_refine_ls_R_factor_gt 0.0643
_refine_ls_shift/su_max 0.001
_refine_ls_shift/su_mean 0.000
_refine_ls_structure_factor_coef Fsqd
_refine_ls_weighting_details 'w=1/[\s^2^(Fo^2^)+(0.0912P)^2^+0.2813P] where P=(Fo^2^+2Fc^2^)/3'
_refine_ls_weighting_scheme calc
_refine_ls_wR_factor_gt 0.1769
_refine_ls_wR_factor_ref 0.2058
_reflns_Friedel_coverage 0.000
_reflns_number_gt 3724
_reflns_number_total 6289
_reflns_threshold_expression 'I > 2\s(I)'
_cod_data_source_file d3ra08649f2.cif
_cod_data_source_block cu_mg_la19_0m_sx_pl
_cod_depositor_comments
;

2024-06-28
Z value and formula fixed to values more according to usual
chemical conventions.                 miguel
;
_cod_original_formula_sum 'C30 H44 N4 O6'
_cod_original_formula_weight 556.69
_cod_original_formula_moiety '2(C15 H22 N2 O3)'
_cod_original_formula_units_Z 4
_cod_database_code 7248123
_shelx_shelxl_version_number 2018/3
_shelx_space_group_comment
;
The symmetry employed for this shelxl refinement is uniquely defined
by the following loop, which should always be used as a source of
symmetry information in preference to the above space-group names.
They are only intended as comments.
;
_olex2_refinement_description
;
1. Fixed Uiso
 At 1.2 times of:
  All C(H) groups, All C(H,H) groups, All N(H) groups
 At 1.5 times of:
  All C(H,H,H) groups
2.a Riding coordinates:
 N00K(H00K), N00C(H00C)
2.b Secondary CH2 refined with riding coordinates:
 C02O(H02D,H02E), C030(H03A,H03B), C035(H03E,H03F), C037(H03G,H03H), C038(H03I,
 H03J), C01I(H01A,H01B), C02A(H02I,H02J), C02G(H02K,H02L), C02H(H02M,H02N),
 C02I(H02O,H02P), C02K(H02Q,H02R)
2.c Aromatic/amide H refined with riding coordinates:
 C01H(H01H), C01R(H01R), C01V(H01V), C031(H03C), C018(H018), C01T(H01T),
 C021(H021)
2.d Idealised Me refined as rotating group:
 C024(H02A,H02B,H02C), C020(H02F,H02G,H02H), C032(H03K,H03L,H03M)
;
_olex2_submission_special_instructions 'No special instructions were received'

loop_
_space_group_symop_operation_xyz
'x, y, z'
'-x, y+1/2, -z+1/2'
'-x, -y, -z'
'x, -y-1/2, z-1/2'

loop_
_atom_site_label
_atom_site_type_symbol
_atom_site_fract_x
_atom_site_fract_y
_atom_site_fract_z
_atom_site_U_iso_or_equiv
_atom_site_adp_type
_atom_site_occupancy
_atom_site_site_symmetry_order
_atom_site_calc_flag
_atom_site_refinement_flags_posn
_atom_site_refinement_flags_adp
_atom_site_refinement_flags_occupancy
_atom_site_disorder_assembly
_atom_site_disorder_group
O001 O 1.4122(2) -0.23631(6) 0.92380(8) 0.0974(5) Uani 1 1 d . . . . .
O00E O 1.4013(3) -0.27309(8) 0.66569(9) 0.1197(6) Uani 1 1 d . . . . .
O00N O 1.3946(3) -0.43908(7) 0.94998(11) 0.1172(6) Uani 1 1 d . . . . .
N00K N 1.4272(3) -0.24487(8) 0.78391(10) 0.0941(5) Uani 1 1 d . . . . .
H00K H 1.425424 -0.214767 0.807012 0.113 Uiso 1 1 d R U . . .
N00T N 1.4441(4) -0.13613(9) 0.75062(11) 0.1068(6) Uani 1 1 d . . . . .
C1 C 1.3897(6) -0.43553(15) 1.02749(19) 0.1190(9) Uani 1 1 d . . . . .
C00V C 1.4201(3) -0.29526(9) 0.82304(12) 0.0858(5) Uani 1 1 d . . . . .
C013 C 1.4121(3) -0.29036(9) 0.89867(11) 0.0837(5) Uani 1 1 d . . . . .
C01E C 1.4163(4) -0.23609(11) 0.71124(12) 0.0948(6) Uani 1 1 d . . . . .
C01H C 1.4214(3) -0.34865(10) 0.79307(14) 0.0976(6) Uani 1 1 d . . . . .
H01H H 1.428012 -0.352898 0.742955 0.117 Uiso 1 1 calc R U . . .
C01R C 1.4130(4) -0.39560(11) 0.83680(15) 0.1035(7) Uani 1 1 d . . . . .
H01R H 1.412964 -0.431234 0.815846 0.124 Uiso 1 1 calc R U . . .
C01V C 1.4057(3) -0.33730(9) 0.94268(13) 0.0891(6) Uani 1 1 d . . . . .
H01V H 1.402190 -0.333360 0.992959 0.107 Uiso 1 1 calc R U . . .
C024 C 1.4025(4) -0.22818(11) 1.00009(12) 0.1025(7) Uani 1 1 d . . . . .
H02A H 1.394262 -0.188662 1.010317 0.154 Uiso 1 1 calc R U . . .
H02B H 1.513634 -0.243420 1.025147 0.154 Uiso 1 1 calc R U . . .
H02C H 1.293025 -0.246953 1.016363 0.154 Uiso 1 1 calc R U . . .
C028 C 1.4046(3) -0.39029(10) 0.91140(14) 0.0951(6) Uani 1 1 d . . . . .
C02O C 1.4258(5) -0.17514(11) 0.68941(14) 0.1120(8) Uani 1 1 d . . . . .
H02D H 1.532387 -0.170011 0.659531 0.134 Uiso 1 1 calc R U . . .
H02E H 1.312437 -0.165817 0.659690 0.134 Uiso 1 1 calc R U . . .
C030 C 1.2750(6) -0.10504(18) 0.7609(2) 0.1544(13) Uani 1 1 d . . . . .
H03A H 1.168451 -0.130601 0.760115 0.185 Uiso 1 1 calc R U . . .
H03B H 1.253284 -0.078338 0.721271 0.185 Uiso 1 1 calc R U . . .
C031 C 1.6063(6) -0.10106(18) 0.7510(2) 0.1446(12) Uani 1 1 d . . . . .
H03C H 1.686126 -0.098701 0.712865 0.174 Uiso 1 1 calc R U . . .
C035 C 1.4581(8) -0.03605(17) 0.8368(2) 0.1693(16) Uani 1 1 d . . . . .
H03E H 1.473372 -0.019777 0.885287 0.203 Uiso 1 1 calc R U . . .
H03F H 1.438744 -0.005626 0.801977 0.203 Uiso 1 1 calc R U . . .
C037 C 1.2910(7) -0.0741(2) 0.8324(2) 0.1813(17) Uani 1 1 d . . . . .
H03G H 1.177531 -0.052152 0.837702 0.218 Uiso 1 1 calc R U . . .
H03H H 1.302074 -0.101069 0.872086 0.218 Uiso 1 1 calc R U . . .
C038 C 1.6323(6) -0.06830(18) 0.8208(2) 0.1670(15) Uani 1 1 d . . . . .
H03I H 1.664012 -0.094011 0.860747 0.200 Uiso 1 1 calc R U . . .
H03J H 1.736576 -0.042274 0.817407 0.200 Uiso 1 1 calc R U . . .
O002 O 0.9131(3) -0.24941(7) 0.94615(8) 0.1038(5) Uani 1 1 d . . . . .
O00M O 0.9250(3) -0.29467(7) 1.20253(9) 0.1159(6) Uani 1 1 d . . . . .
O00U O 0.8965(3) -0.45143(8) 0.90589(13) 0.1328(7) Uani 1 1 d . . . . .
N00C N 0.9079(3) -0.26312(8) 1.08514(10) 0.0908(5) Uani 1 1 d . . . . .
H00C H 0.922249 -0.228321 1.058129 0.109 Uiso 1 1 d R U . . .
N00S N 0.9052(4) -0.15647(8) 1.12121(11) 0.1029(6) Uani 1 1 d . . . . .
C012 C 0.9079(3) -0.30461(9) 0.96763(12) 0.0880(6) Uani 1 1 d . . . . .
C016 C 0.9054(3) -0.31249(9) 1.04261(12) 0.0857(5) Uani 1 1 d . . . . .
C018 C 0.8999(4) -0.36660(10) 1.06919(14) 0.0986(7) Uani 1 1 d . . . . .
H018 H 0.898927 -0.372583 1.119211 0.118 Uiso 1 1 calc R U . . .
C01I C 0.7101(5) -0.09669(13) 1.04040(17) 0.1260(9) Uani 1 1 d . . . . .
H01A H 0.699843 -0.125025 1.002339 0.151 Uiso 1 1 calc R U . . .
H01B H 0.595585 -0.074336 1.037101 0.151 Uiso 1 1 calc R U . . .
C01J C 0.9169(3) -0.25672(10) 1.15786(12) 0.0917(6) Uani 1 1 d . . . . .
C01T C 0.9048(3) -0.35004(11) 0.91983(13) 0.0958(6) Uani 1 1 d . . . . .
H01T H 0.905769 -0.344404 0.869744 0.115 Uiso 1 1 calc R U . . .
C01Y C 0.9001(4) -0.40369(11) 0.94846(16) 0.1026(7) Uani 1 1 d . . . . .
C020 C 0.9182(4) -0.23670(12) 0.87070(13) 0.1083(8) Uani 1 1 d . . . . .
H02F H 0.808108 -0.251892 0.844842 0.162 Uiso 1 1 calc R U . . .
H02G H 1.029136 -0.252988 0.852032 0.162 Uiso 1 1 calc R U . . .
H02H H 0.920808 -0.196617 0.864235 0.162 Uiso 1 1 calc R U . . .
C021 C 0.8958(4) -0.41223(11) 1.02216(17) 0.1070(7) Uani 1 1 d . . . . .
H021 H 0.890108 -0.448614 1.040563 0.128 Uiso 1 1 calc R U . . .
C02A C 0.7301(4) -0.12524(12) 1.11431(15) 0.1134(8) Uani 1 1 d . . . . .
H02I H 0.728647 -0.097165 1.152606 0.136 Uiso 1 1 calc R U . . .
H02J H 0.624823 -0.150601 1.119582 0.136 Uiso 1 1 calc R U . . .
C02G C 0.8774(5) -0.05926(12) 1.02894(18) 0.1257(10) Uani 1 1 d . . . . .
H02K H 0.869009 -0.044774 0.979472 0.151 Uiso 1 1 calc R U . . .
H02L H 0.876825 -0.027551 1.062187 0.151 Uiso 1 1 calc R U . . .
C02H C 1.0579(5) -0.09188(14) 1.04208(19) 0.1346(10) Uani 1 1 d . . . . .
H02M H 1.164321 -0.066567 1.039340 0.162 Uiso 1 1 calc R U . . .
H02N H 1.066353 -0.120119 1.004282 0.162 Uiso 1 1 calc R U . . .
C02I C 1.0674(4) -0.12023(13) 1.11570(17) 0.1244(9) Uani 1 1 d . . . . .
H02O H 1.182217 -0.142281 1.121907 0.149 Uiso 1 1 calc R U . . .
H02P H 1.069567 -0.092020 1.153913 0.149 Uiso 1 1 calc R U . . .
C02K C 0.9181(4) -0.19585(10) 1.18182(14) 0.1089(8) Uani 1 1 d . . . . .
H02Q H 0.812897 -0.189509 1.212074 0.131 Uiso 1 1 calc R U . . .
H02R H 1.033355 -0.188516 1.211388 0.131 Uiso 1 1 calc R U . . .
C032 C 0.9148(5) -0.44531(15) 0.8307(2) 0.1457(12) Uani 1 1 d . . . . .
H03K H 0.810880 -0.423686 0.809809 0.219 Uiso 1 1 calc R U . . .
H03L H 0.915182 -0.481776 0.808192 0.219 Uiso 1 1 calc R U . . .
H03M H 1.030948 -0.426293 0.822626 0.219 Uiso 1 1 calc R U . . .
H1A H 1.517(5) -0.4181(12) 1.0481(15) 0.130(10) Uiso 1 1 d . . . . .
H1B H 1.280(4) -0.4138(12) 1.0415(15) 0.124(9) Uiso 1 1 d . . . . .
H1C H 1.375(5) -0.4757(16) 1.0449(17) 0.150(11) Uiso 1 1 d . . . . .
H03D H 1.557(6) -0.0689(17) 0.709(2) 0.195(16) Uiso 1 1 d . . . . .

loop_
_atom_site_aniso_label
_atom_site_aniso_U_11
_atom_site_aniso_U_22
_atom_site_aniso_U_33
_atom_site_aniso_U_23
_atom_site_aniso_U_13
_atom_site_aniso_U_12
O001 0.1236(12) 0.0982(10) 0.0707(8) -0.0050(7) 0.0086(8) 0.0029(8)
O00E 0.1618(18) 0.1199(13) 0.0778(10) -0.0121(9) 0.0100(10) 0.0071(11)
O00N 0.1377(15) 0.0961(11) 0.1183(14) 0.0115(9) 0.0112(11) 0.0029(9)
N00K 0.1124(14) 0.0982(12) 0.0719(10) -0.0018(8) 0.0081(9) 0.0075(10)
N00T 0.1358(19) 0.1007(13) 0.0849(12) 0.0013(10) 0.0137(11) 0.0128(13)
C1 0.123(2) 0.119(2) 0.117(2) 0.0238(17) 0.0190(19) 0.0036(19)
C00V 0.0824(13) 0.0980(14) 0.0771(12) -0.0014(10) 0.0049(9) 0.0097(10)
C013 0.0790(12) 0.0947(13) 0.0769(12) -0.0047(10) 0.0022(9) 0.0047(10)
C01E 0.1011(16) 0.1102(16) 0.0737(13) -0.0014(11) 0.0107(11) 0.0112(12)
C01H 0.1021(16) 0.1041(16) 0.0867(14) -0.0105(12) 0.0073(12) 0.0086(12)
C01R 0.1074(18) 0.0943(15) 0.1090(18) -0.0137(13) 0.0084(13) 0.0061(12)
C01V 0.0851(13) 0.0969(14) 0.0851(14) 0.0023(11) 0.0043(10) 0.0044(10)
C024 0.1177(18) 0.1159(17) 0.0744(13) -0.0131(11) 0.0114(12) -0.0041(13)
C028 0.0875(14) 0.0997(15) 0.0981(16) 0.0052(12) 0.0062(11) 0.0051(11)
C02O 0.140(2) 0.1181(19) 0.0791(14) 0.0038(13) 0.0142(14) 0.0087(15)
C030 0.145(3) 0.174(3) 0.146(3) -0.040(2) 0.018(2) 0.025(2)
C031 0.146(3) 0.168(3) 0.121(3) -0.030(2) 0.019(2) -0.006(3)
C035 0.227(5) 0.135(3) 0.145(3) -0.037(2) 0.007(3) 0.026(3)
C037 0.176(4) 0.197(4) 0.174(4) -0.067(3) 0.034(3) 0.033(3)
C038 0.166(4) 0.178(3) 0.156(3) -0.055(3) 0.001(3) -0.006(3)
O002 0.1307(14) 0.1070(11) 0.0738(9) 0.0032(7) 0.0072(8) -0.0039(9)
O00M 0.1542(17) 0.1078(11) 0.0857(10) 0.0148(9) 0.0062(10) -0.0099(10)
O00U 0.1444(17) 0.1105(13) 0.1438(18) -0.0332(12) 0.0119(13) -0.0037(11)
N00C 0.1071(13) 0.0914(11) 0.0746(10) 0.0016(8) 0.0118(9) -0.0022(9)
N00S 0.1377(18) 0.0889(11) 0.0835(12) 0.0031(9) 0.0177(11) -0.0040(12)
C012 0.0811(13) 0.0967(15) 0.0862(13) -0.0008(11) 0.0065(10) -0.0036(10)
C016 0.0786(12) 0.0969(14) 0.0818(13) -0.0019(10) 0.0064(10) -0.0021(10)
C018 0.1023(16) 0.0978(15) 0.0961(16) 0.0052(12) 0.0087(12) -0.0008(12)
C01I 0.130(2) 0.125(2) 0.121(2) 0.0236(17) -0.0003(17) -0.0122(17)
C01J 0.1034(16) 0.0986(14) 0.0737(13) 0.0043(11) 0.0103(11) -0.0054(11)
C01T 0.0875(14) 0.1104(17) 0.0893(15) -0.0106(12) 0.0024(11) -0.0025(11)
C01Y 0.0912(16) 0.1018(17) 0.1151(19) -0.0167(14) 0.0071(13) -0.0028(12)
C020 0.1186(19) 0.1267(19) 0.0796(14) 0.0100(13) 0.0052(13) -0.0020(14)
C021 0.1030(17) 0.0943(15) 0.124(2) 0.0031(14) 0.0094(14) -0.0019(12)
C02A 0.119(2) 0.1181(18) 0.1032(18) 0.0026(14) 0.0077(15) -0.0183(16)
C02G 0.148(3) 0.1013(17) 0.128(2) 0.0192(15) 0.0081(18) -0.0097(17)
C02H 0.138(3) 0.129(2) 0.140(3) 0.0352(19) 0.0317(19) -0.0032(19)
C02I 0.117(2) 0.129(2) 0.129(2) 0.0208(17) 0.0182(17) 0.0032(17)
C02K 0.143(2) 0.1043(17) 0.0808(14) 0.0012(12) 0.0157(14) -0.0043(14)
C032 0.145(3) 0.160(3) 0.134(3) -0.060(2) 0.019(2) -0.013(2)

loop_
_atom_type_symbol
_atom_type_description
_atom_type_scat_dispersion_real
_atom_type_scat_dispersion_imag
_atom_type_scat_source
C C 0.0181 0.0091 'International Tables Vol C Tables 4.2.6.8 and 6.1.1.4'
H H 0.0000 0.0000 'International Tables Vol C Tables 4.2.6.8 and 6.1.1.4'
N N 0.0311 0.0180 'International Tables Vol C Tables 4.2.6.8 and 6.1.1.4'
O O 0.0492 0.0322 'International Tables Vol C Tables 4.2.6.8 and 6.1.1.4'

loop_
_geom_angle_atom_site_label_1
_geom_angle_atom_site_label_2
_geom_angle_atom_site_label_3
_geom_angle
_geom_angle_site_symmetry_1
_geom_angle_site_symmetry_3
_geom_angle_publ_flag
C013 O001 C024 117.55(17) . . ?
C028 O00N C1 118.2(2) . . ?
C00V N00K H00K 118.1 . . ?
C01E N00K H00K 111.7 . . ?
C01E N00K C00V 129.7(2) . . ?
C030 N00T C02O 113.2(3) . . ?
C031 N00T C02O 114.3(2) . . ?
C031 N00T C030 112.5(3) . . ?
O00N C1 H1A 108.2(16) . . ?
O00N C1 H1B 111.2(17) . . ?
O00N C1 H1C 105.6(18) . . ?
H1A C1 H1B 112(2) . . ?
H1A C1 H1C 111(2) . . ?
H1B C1 H1C 108(3) . . ?
C013 C00V N00K 116.35(19) . . ?
C01H C00V N00K 125.4(2) . . ?
C01H C00V C013 118.2(2) . . ?
O001 C013 C00V 114.51(19) . . ?
O001 C013 C01V 124.20(19) . . ?
C01V C013 C00V 121.3(2) . . ?
O00E C01E N00K 124.6(2) . . ?
O00E C01E C02O 121.1(2) . . ?
N00K C01E C02O 114.3(2) . . ?
C00V C01H H01H 119.7 . . ?
C01R C01H C00V 120.6(2) . . ?
C01R C01H H01H 119.7 . . ?
C01H C01R H01R 119.7 . . ?
C01H C01R C028 120.7(2) . . ?
C028 C01R H01R 119.7 . . ?
C013 C01V H01V 120.3 . . ?
C013 C01V C028 119.5(2) . . ?
C028 C01V H01V 120.3 . . ?
O001 C024 H02A 109.5 . . ?
O001 C024 H02B 109.5 . . ?
O001 C024 H02C 109.5 . . ?
H02A C024 H02B 109.5 . . ?
H02A C024 H02C 109.5 . . ?
H02B C024 H02C 109.5 . . ?
O00N C028 C01R 116.4(2) . . ?
O00N C028 C01V 123.9(2) . . ?
C01R C028 C01V 119.7(2) . . ?
N00T C02O C01E 114.2(2) . . ?
N00T C02O H02D 108.7 . . ?
N00T C02O H02E 108.7 . . ?
C01E C02O H02D 108.7 . . ?
C01E C02O H02E 108.7 . . ?
H02D C02O H02E 107.6 . . ?
N00T C030 H03A 109.6 . . ?
N00T C030 H03B 109.6 . . ?
N00T C030 C037 110.4(3) . . ?
H03A C030 H03B 108.1 . . ?
C037 C030 H03A 109.6 . . ?
C037 C030 H03B 109.6 . . ?
N00T C031 H03C 124.3 . . ?
N00T C031 C038 111.4(3) . . ?
N00T C031 H03D 100(2) . . ?
H03C C031 H03D 68.0 . . ?
C038 C031 H03C 124.3 . . ?
C038 C031 H03D 104(2) . . ?
H03E C035 H03F 108.2 . . ?
C037 C035 H03E 109.6 . . ?
C037 C035 H03F 109.6 . . ?
C037 C035 C038 110.1(3) . . ?
C038 C035 H03E 109.6 . . ?
C038 C035 H03F 109.6 . . ?
C030 C037 H03G 109.4 . . ?
C030 C037 H03H 109.4 . . ?
C035 C037 C030 111.2(4) . . ?
C035 C037 H03G 109.4 . . ?
C035 C037 H03H 109.4 . . ?
H03G C037 H03H 108.0 . . ?
C031 C038 H03I 109.2 . . ?
C031 C038 H03J 109.2 . . ?
C035 C038 C031 111.9(3) . . ?
C035 C038 H03I 109.2 . . ?
C035 C038 H03J 109.2 . . ?
H03I C038 H03J 107.9 . . ?
C012 O002 C020 119.14(19) . . ?
C01Y O00U C032 118.3(2) . . ?
C016 N00C H00C 115.0 . . ?
C01J N00C H00C 114.3 . . ?
C01J N00C C016 130.12(19) . . ?
C02A N00S C02K 114.2(2) . . ?
C02I N00S C02A 111.9(2) . . ?
C02I N00S C02K 115.1(2) . . ?
O002 C012 C016 114.58(19) . . ?
O002 C012 C01T 124.1(2) . . ?
C016 C012 C01T 121.3(2) . . ?
C012 C016 N00C 115.87(19) . . ?
C018 C016 N00C 125.5(2) . . ?
C018 C016 C012 118.6(2) . . ?
C016 C018 H018 119.7 . . ?
C016 C018 C021 120.6(2) . . ?
C021 C018 H018 119.7 . . ?
H01A C01I H01B 108.0 . . ?
C02A C01I H01A 109.5 . . ?
C02A C01I H01B 109.5 . . ?
C02G C01I H01A 109.5 . . ?
C02G C01I H01B 109.5 . . ?
C02G C01I C02A 110.9(2) . . ?
O00M C01J N00C 125.7(2) . . ?
O00M C01J C02K 120.9(2) . . ?
N00C C01J C02K 113.41(19) . . ?
C012 C01T H01T 120.8 . . ?
C01Y C01T C012 118.4(2) . . ?
C01Y C01T H01T 120.8 . . ?
O00U C01Y C01T 123.0(3) . . ?
C021 C01Y O00U 116.0(3) . . ?
C021 C01Y C01T 121.0(2) . . ?
O002 C020 H02F 109.5 . . ?
O002 C020 H02G 109.5 . . ?
O002 C020 H02H 109.5 . . ?
H02F C020 H02G 109.5 . . ?
H02F C020 H02H 109.5 . . ?
H02G C020 H02H 109.5 . . ?
C018 C021 H021 120.0 . . ?
C01Y C021 C018 119.9(2) . . ?
C01Y C021 H021 120.0 . . ?
N00S C02A C01I 109.9(2) . . ?
N00S C02A H02I 109.7 . . ?
N00S C02A H02J 109.7 . . ?
C01I C02A H02I 109.7 . . ?
C01I C02A H02J 109.7 . . ?
H02I C02A H02J 108.2 . . ?
C01I C02G H02K 109.6 . . ?
C01I C02G H02L 109.6 . . ?
H02K C02G H02L 108.1 . . ?
C02H C02G C01I 110.2(3) . . ?
C02H C02G H02K 109.6 . . ?
C02H C02G H02L 109.6 . . ?
C02G C02H H02M 109.3 . . ?
C02G C02H H02N 109.3 . . ?
C02G C02H C02I 111.4(3) . . ?
H02M C02H H02N 108.0 . . ?
C02I C02H H02M 109.3 . . ?
C02I C02H H02N 109.3 . . ?
N00S C02I C02H 109.7(3) . . ?
N00S C02I H02O 109.7 . . ?
N00S C02I H02P 109.7 . . ?
C02H C02I H02O 109.7 . . ?
C02H C02I H02P 109.7 . . ?
H02O C02I H02P 108.2 . . ?
N00S C02K C01J 113.2(2) . . ?
N00S C02K H02Q 108.9 . . ?
N00S C02K H02R 108.9 . . ?
C01J C02K H02Q 108.9 . . ?
C01J C02K H02R 108.9 . . ?
H02Q C02K H02R 107.7 . . ?
O00U C032 H03K 109.5 . . ?
O00U C032 H03L 109.5 . . ?
O00U C032 H03M 109.5 . . ?
H03K C032 H03L 109.5 . . ?
H03K C032 H03M 109.5 . . ?
H03L C032 H03M 109.5 . . ?

loop_
_geom_bond_atom_site_label_1
_geom_bond_atom_site_label_2
_geom_bond_distance
_geom_bond_site_symmetry_2
_geom_bond_publ_flag
O001 C013 1.365(3) . ?
O001 C024 1.420(3) . ?
O00E C01E 1.214(3) . ?
O00N C1 1.428(4) . ?
O00N C028 1.363(3) . ?
N00K H00K 0.8321 . ?
N00K C00V 1.399(3) . ?
N00K C01E 1.348(3) . ?
N00T C02O 1.457(3) . ?
N00T C030 1.432(4) . ?
N00T C031 1.421(4) . ?
C1 H1A 1.05(3) . ?
C1 H1B 0.98(3) . ?
C1 H1C 1.01(4) . ?
C00V C013 1.399(3) . ?
C00V C01H 1.383(3) . ?
C013 C01V 1.380(3) . ?
C01E C02O 1.505(4) . ?
C01H H01H 0.9300 . ?
C01H C01R 1.378(4) . ?
C01R H01R 0.9300 . ?
C01R C028 1.381(3) . ?
C01V H01V 0.9300 . ?
C01V C028 1.384(3) . ?
C024 H02A 0.9600 . ?
C024 H02B 0.9600 . ?
C024 H02C 0.9600 . ?
C02O H02D 0.9700 . ?
C02O H02E 0.9700 . ?
C030 H03A 0.9700 . ?
C030 H03B 0.9700 . ?
C030 C037 1.504(5) . ?
C031 H03C 0.9300 . ?
C031 C038 1.502(5) . ?
C031 H03D 1.12(4) . ?
C035 H03E 0.9700 . ?
C035 H03F 0.9700 . ?
C035 C037 1.490(6) . ?
C035 C038 1.500(6) . ?
C037 H03G 0.9700 . ?
C037 H03H 0.9700 . ?
C038 H03I 0.9700 . ?
C038 H03J 0.9700 . ?
O002 C012 1.371(3) . ?
O002 C020 1.421(3) . ?
O00M C01J 1.218(3) . ?
O00U C01Y 1.377(3) . ?
O00U C032 1.402(4) . ?
N00C H00C 0.9729 . ?
N00C C016 1.409(3) . ?
N00C C01J 1.342(3) . ?
N00S C02A 1.447(4) . ?
N00S C02I 1.447(4) . ?
N00S C02K 1.453(3) . ?
C012 C016 1.391(3) . ?
C012 C01T 1.391(3) . ?
C016 C018 1.377(3) . ?
C018 H018 0.9300 . ?
C018 C021 1.385(4) . ?
C01I H01A 0.9700 . ?
C01I H01B 0.9700 . ?
C01I C02A 1.516(4) . ?
C01I C02G 1.510(4) . ?
C01J C02K 1.512(4) . ?
C01T H01T 0.9300 . ?
C01T C01Y 1.380(4) . ?
C01Y C021 1.371(4) . ?
C020 H02F 0.9600 . ?
C020 H02G 0.9600 . ?
C020 H02H 0.9600 . ?
C021 H021 0.9300 . ?
C02A H02I 0.9700 . ?
C02A H02J 0.9700 . ?
C02G H02K 0.9700 . ?
C02G H02L 0.9700 . ?
C02G C02H 1.505(4) . ?
C02H H02M 0.9700 . ?
C02H H02N 0.9700 . ?
C02H C02I 1.508(4) . ?
C02I H02O 0.9700 . ?
C02I H02P 0.9700 . ?
C02K H02Q 0.9700 . ?
C02K H02R 0.9700 . ?
C032 H03K 0.9600 . ?
C032 H03L 0.9600 . ?
C032 H03M 0.9600 . ?

loop_
_geom_torsion_atom_site_label_1
_geom_torsion_atom_site_label_2
_geom_torsion_atom_site_label_3
_geom_torsion_atom_site_label_4
_geom_torsion
_geom_torsion_site_symmetry_1
_geom_torsion_site_symmetry_2
_geom_torsion_site_symmetry_3
_geom_torsion_site_symmetry_4
_geom_torsion_publ_flag
O001 C013 C01V C028 179.5(2) . . . . ?
O00E C01E C02O N00T -179.9(2) . . . . ?
N00K C00V C013 O001 0.0(3) . . . . ?
N00K C00V C013 C01V -179.6(2) . . . . ?
N00K C00V C01H C01R -179.7(2) . . . . ?
N00K C01E C02O N00T -0.3(4) . . . . ?
N00T C030 C037 C035 56.9(5) . . . . ?
N00T C031 C038 C035 -53.5(5) . . . . ?
C1 O00N C028 C01R 178.7(2) . . . . ?
C1 O00N C028 C01V -1.7(4) . . . . ?
C00V N00K C01E O00E -1.6(4) . . . . ?
C00V N00K C01E C02O 178.9(2) . . . . ?
C00V C013 C01V C028 -0.9(3) . . . . ?
C00V C01H C01R C028 -0.5(4) . . . . ?
C013 C00V C01H C01R 0.7(4) . . . . ?
C013 C01V C028 O00N -178.6(2) . . . . ?
C013 C01V C028 C01R 1.1(3) . . . . ?
C01E N00K C00V C013 -172.4(2) . . . . ?
C01E N00K C00V C01H 7.9(4) . . . . ?
C01H C00V C013 O001 179.7(2) . . . . ?
C01H C00V C013 C01V 0.1(3) . . . . ?
C01H C01R C028 O00N 179.3(2) . . . . ?
C01H C01R C028 C01V -0.4(4) . . . . ?
C024 O001 C013 C00V 179.44(19) . . . . ?
C024 O001 C013 C01V -0.9(3) . . . . ?
C02O N00T C030 C037 169.3(3) . . . . ?
C02O N00T C031 C038 -171.4(3) . . . . ?
C030 N00T C02O C01E -107.2(3) . . . . ?
C030 N00T C031 C038 57.7(4) . . . . ?
C031 N00T C02O C01E 122.2(3) . . . . ?
C031 N00T C030 C037 -59.3(4) . . . . ?
C037 C035 C038 C031 51.3(5) . . . . ?
C038 C035 C037 C030 -53.1(5) . . . . ?
O002 C012 C016 N00C 0.2(3) . . . . ?
O002 C012 C016 C018 179.9(2) . . . . ?
O002 C012 C01T C01Y 179.8(2) . . . . ?
O00M C01J C02K N00S -179.3(2) . . . . ?
O00U C01Y C021 C018 179.7(2) . . . . ?
N00C C016 C018 C021 179.3(2) . . . . ?
N00C C01J C02K N00S 1.2(3) . . . . ?
C012 C016 C018 C021 -0.4(4) . . . . ?
C012 C01T C01Y O00U 179.9(2) . . . . ?
C012 C01T C01Y C021 1.0(4) . . . . ?
C016 N00C C01J O00M 0.0(4) . . . . ?
C016 N00C C01J C02K 179.5(2) . . . . ?
C016 C012 C01T C01Y -0.4(3) . . . . ?
C016 C018 C021 C01Y 1.0(4) . . . . ?
C01I C02G C02H C02I -53.4(4) . . . . ?
C01J N00C C016 C012 -175.9(2) . . . . ?
C01J N00C C016 C018 4.4(4) . . . . ?
C01T C012 C016 N00C -179.6(2) . . . . ?
C01T C012 C016 C018 0.1(3) . . . . ?
C01T C01Y C021 C018 -1.3(4) . . . . ?
C020 O002 C012 C016 179.3(2) . . . . ?
C020 O002 C012 C01T -0.9(3) . . . . ?
C02A N00S C02I C02H -61.0(3) . . . . ?
C02A N00S C02K C01J 112.0(3) . . . . ?
C02A C01I C02G C02H 52.9(4) . . . . ?
C02G C01I C02A N00S -56.3(3) . . . . ?
C02G C02H C02I N00S 56.9(4) . . . . ?
C02I N00S C02A C01I 60.9(3) . . . . ?
C02I N00S C02K C01J -116.6(3) . . . . ?
C02K N00S C02A C01I -166.1(2) . . . . ?
C02K N00S C02I C02H 166.4(2) . . . . ?
C032 O00U C01Y C01T 5.7(4) . . . . ?
C032 O00U C01Y C021 -175.3(2) . . . . ?
